data_9015500
loop_
_publ_author_name
'Averbuch-Pouchot, M. T.'
'Durif, A.'
'Guitel, J. C.'

_publ_section_title
;
 Trimetaphosphate de cadmium decahydrate
;
_journal_issue 6
_journal_name_full 'Acta Crystallographica, Section B'
_journal_page_first 1894
_journal_page_last 1896
_journal_paper_doi 10.1107/S0567740876006626
_journal_volume 32
_journal_year 1976
_chemical_formula_sum 'Cd3 O28 P6'
_space_group_IT_number 14
_symmetry_space_group_name_Hall '-P 2yn'
_symmetry_space_group_name_H-M 'P 1 21/n 1'
_cell_angle_alpha 90
_cell_angle_beta 107.72
_cell_angle_gamma 90
_cell_length_a 9.424
_cell_length_b 17.87
_cell_length_c 7.762
_cell_formula_units_Z 2
_cell_volume 1245.156
_database_code_amcsd 0009566
_exptl_crystal_density_diffrn 2.590
_cod_duplicate_entry 1007007
_cod_original_formula_sum 'Cd3 P6 O28'
_cod_database_code 9015500
_amcsd_formula_title 'Cd3 H20 O28 P6'

loop_
_space_group_symop_operation_xyz
x,y,z
1/2+x,1/2-y,1/2+z
1/2-x,1/2+y,1/2-z
-x,-y,-z

loop_
_atom_site_label
_atom_site_fract_x
_atom_site_fract_y
_atom_site_fract_z
Cd1 0.31953 0.71958 0.08657
Cd2 0.50000 0.00000 0.00000
P1 0.29860 0.31170 0.81860
P2 0.07490 0.31230 0.00700
P3 0.20250 0.45210 0.94800
O1 0.17140 0.27680 0.88910
O2 0.06620 0.39840 0.95070
O3 0.31610 0.39470 0.90000
O4 0.43840 0.26980 0.90550
O5 0.24120 0.31650 0.61830
O6 0.16090 0.30700 0.20160
O7 -0.07610 0.27960 -0.06460
O8 0.14450 0.50730 0.79950
O9 0.27850 0.48060 0.13280
O10 0.41140 0.11820 0.04140
O11 0.15900 0.12050 0.21230
O12 0.20040 0.14000 0.64460
O13 0.49290 0.37350 0.34550
O14 0.20070 0.45210 0.44330

loop_
_cod_related_entry_id
_cod_related_entry_database
_cod_related_entry_code
1 AMCSD 0009566
